data_4003944
loop_
_publ_author_name
'Piva, Mario M.'
'Rahn, Marein C.'
'Thomas, Sean M.'
'Scott, Brian L.'
'Pagliuso, Pascoal G.'
'Thompson, Joe D.'
'Schoop, Leslie M.'
'Ronning, Filip'
'Rosa, Priscila F. S.'

_publ_section_title
;
 Robust Narrow-Gap Semiconducting Behavior in Square-Net La3Cd2As6
;
_journal_name_full 'Chemistry of Materials'
_journal_paper_doi 10.1021/acs.chemmater.1c00797
_journal_year 2021
_chemical_formula_sum 'As6 Cd2 La3'
_chemical_formula_weight 1091.1
_space_group_IT_number 12
_space_group_name_Hall '-C 2y'
_space_group_name_H-M_alt 'C 1 2/m 1'
_symmetry_cell_setting monoclinic
_symmetry_Int_Tables_number 12
_symmetry_space_group_name_Hall '-C 2y'
_symmetry_space_group_name_H-M 'C 1 2/m 1'
_cell_angle_alpha 90.00(3)
_cell_angle_beta 100.92(3)
_cell_angle_gamma 90.00(3)
_cell_formula_units_Z 4
_cell_length_a 21.732(8)
_cell_length_b 4.0928(15)
_cell_length_c 12.323(3)
_cell_measurement_reflns_used 99
_cell_measurement_temperature 293
_cell_measurement_theta_max 21.35
_cell_measurement_theta_min 3.35
_cell_volume 1076.2(6)
_computing_cell_refinement 'CrysAlisPro 1.171.39.46 (Rigaku OD, 2018)'
_computing_data_collection 'CrysAlisPro 1.171.39.46 (Rigaku OD, 2018)'
_computing_data_reduction 'CrysAlisPro 1.171.39.46 (Rigaku OD, 2018)'
_diffrn_ambient_temperature 293
_diffrn_detector 'CCD plate'
_diffrn_measured_fraction_theta_full 0.98
_diffrn_measured_fraction_theta_max 0.83
_diffrn_measurement_device 'four-circle diffractometer'
_diffrn_measurement_device_type 'CrysAlisPro - imported SAXI images'
_diffrn_measurement_method '\f scans'
_diffrn_radiation_monochromator graphite
_diffrn_radiation_probe x-ray
_diffrn_radiation_source 'X-ray tube'
_diffrn_radiation_type 'Mo K\a'
_diffrn_radiation_wavelength 0.71073
_diffrn_reflns_av_R_equivalents 0
_diffrn_reflns_av_unetI/netI 0.1592
_diffrn_reflns_limit_h_max 27
_diffrn_reflns_limit_h_min -28
_diffrn_reflns_limit_k_max 5
_diffrn_reflns_limit_k_min -5
_diffrn_reflns_limit_l_max 14
_diffrn_reflns_limit_l_min -15
_diffrn_reflns_number 2085
_diffrn_reflns_theta_full 23.85
_diffrn_reflns_theta_max 29.39
_diffrn_reflns_theta_min 1.91
_diffrn_source 'fine-focus sealed X-ray tube'
_exptl_absorpt_coefficient_mu 33.778
_exptl_absorpt_correction_T_max 1
_exptl_absorpt_correction_T_min 0.203
_exptl_absorpt_correction_type multi-scan
_exptl_absorpt_process_details
;
CrysAlisPro 1.171.39.46 (Rigaku Oxford Diffraction, 2018)
Empirical absorption correction using spherical harmonics,
 implemented in SCALE3 ABSPACK scaling algorithm.
;
_exptl_crystal_density_diffrn 6.7338
_exptl_crystal_description platelet
_exptl_crystal_F_000 1860
_refine_ls_extinction_coef 0.00250(15)
_refine_ls_extinction_expression Fc^*^=kFc[1+0.001xFc^2^\l^3^/sin(2\q)]^-1/4^
_refine_ls_extinction_method 'SHELXL-2017/1 (Sheldrick, 2015)'
_refine_ls_goodness_of_fit_gt 4.24
_refine_ls_goodness_of_fit_ref 2.30
_refine_ls_number_constraints 0
_refine_ls_number_parameters 33
_refine_ls_number_reflns 2085
_refine_ls_number_restraints 0
_refine_ls_R_factor_all 0.2586
_refine_ls_R_factor_gt 0.0851
_refine_ls_shift/su_max 0.0094
_refine_ls_shift/su_mean 0.0015
_refine_ls_structure_factor_coef F
_refine_ls_weighting_details w=1/(\s^2^(F)+0.0001F^2^)
_refine_ls_weighting_scheme sigma
_refine_ls_wR_factor_gt 0.0987
_refine_ls_wR_factor_ref 0.1031
_reflns_number_gt 584
_reflns_number_total 2085
_reflns_threshold_expression I>3\s(I)
_cod_data_source_file cm1c00797_si_001.cif
_cod_data_source_block I
_cod_depositor_comments
;
The following automatic conversions were performed:

data item '_diffrn_radiation_probe' value 'X-ray' was changed to
'x-ray' in accordance with the
/home/data/users/saulius/crontab/automatic-downloads/rss-feeds/ACS/lib/dictionaries/cif_core.dic
dictionary named 'cif_core.dic' version 2.4.2 last updated on
2011-04-26.

Automatic conversion script
Id: cif_fix_values 7556 2019-12-06 15:28:31Z antanas 
;
_cod_database_code 4003944

loop_
_space_group_symop_id
_space_group_symop_operation_xyz
1 x,y,z
2 -x,y,-z
3 -x,-y,-z
4 x,-y,z
5 x+1/2,y+1/2,z
6 -x+1/2,y+1/2,-z
7 -x+1/2,-y+1/2,-z
8 x+1/2,-y+1/2,z

loop_
_atom_site_label
_atom_site_type_symbol
_atom_site_fract_x
_atom_site_fract_y
_atom_site_fract_z
_atom_site_adp_type
_atom_site_U_iso_or_equiv
_atom_site_site_symmetry_multiplicity
_atom_site_occupancy
_atom_site_calc_flag
_atom_site_refinement_flags
_atom_site_disorder_assembly
_atom_site_disorder_group
La1 La 0.10945(15) 0 0.0374(7) Uani 0.0040(10) 4 1 d . . .
La2 La 0.10965(15) 0 0.7021(8) Uani 0.0040(10) 4 1 d . . .
La3 La 0.10897(16) 0 0.3665(7) Uani 0.0040(10) 4 1 d . . .
Cd1 Cd 0.25135(20) 0 0.8947(8) Uani 0.0103(7) 4 1 d . . .
Cd2 Cd 0.25130(19) 0 0.6016(8) Uani 0.0103(7) 4 1 d . . .
As1 As 0.3328(3) 0 0.1115(14) Uani 0.0101(6) 4 1 d . . .
As2 As 0.3399(3) 0 0.7787(14) Uani 0.0101(6) 4 1 d . . .
As3 As 0.3332(3) 0 0.4442(14) Uani 0.0101(6) 4 1 d . . .
As4 As 0 0.5 0 Uani 0.0101(6) 2 1 d . . .
As5 As 0.0005(4) 0 0.1770(5) Uani 0.0101(6) 4 1 d . . .
As6 As 0.5013(5) 0 0.3488(5) Uani 0.0101(6) 4 1 d . . .
As7 As 0 0 0.5 Uani 0.0101(6) 2 1 d . . .

loop_
_atom_site_aniso_label
_atom_site_aniso_type_symbol
_atom_site_aniso_U_11
_atom_site_aniso_U_22
_atom_site_aniso_U_33
_atom_site_aniso_U_12
_atom_site_aniso_U_13
_atom_site_aniso_U_23
La1 La 0.0042(6) 0.0033(6) 0.005(2) 0 0.001(5) 0
La2 La 0.0042(6) 0.0033(6) 0.005(2) 0 0.001(5) 0
La3 La 0.0042(6) 0.0033(6) 0.005(2) 0 0.001(5) 0
Cd1 Cd 0.0016(9) 0.0171(13) 0.0117(13) 0 0 0
Cd2 Cd 0.0016(9) 0.0171(13) 0.0117(13) 0 0 0
As1 As 0.0040(9) 0.0173(11) 0.0085(13) 0 0 0
As2 As 0.0040(9) 0.0173(11) 0.0085(13) 0 0 0
As3 As 0.0040(9) 0.0173(11) 0.0085(13) 0 0 0
As4 As 0.0040(9) 0.0173(11) 0.0085(13) 0 0 0
As5 As 0.0040(9) 0.0173(11) 0.0085(13) 0 0 0
As6 As 0.0040(9) 0.0173(11) 0.0085(13) 0 0 0
As7 As 0.0040(9) 0.0173(11) 0.0085(13) 0 0 0

loop_
_atom_type_symbol
_atom_type_scat_dispersion_real
_atom_type_scat_dispersion_imag
_atom_type_scat_source
As 0.0499 2.0058 'International Tables Vol C tables 4.2.6.8 and 6.1.1.1'
Cd -0.8075 1.2024 'International Tables Vol C tables 4.2.6.8 and 6.1.1.1'
La -0.2871 2.4523 'International Tables Vol C tables 4.2.6.8 and 6.1.1.1'

loop_
_exptl_crystal_face_index_h
_exptl_crystal_face_index_k
_exptl_crystal_face_index_l
_exptl_crystal_face_perp_dist
? ? ? ?

loop_
_geom_angle_atom_site_label_1
_geom_angle_atom_site_label_2
_geom_angle_atom_site_label_3
_geom_angle_site_symmetry_1
_geom_angle_site_symmetry_2
_geom_angle_site_symmetry_3
_geom_angle
_geom_angle_publ_flag
As1 La1 As1 6_545 . 6_555 80.6(3) ?
As1 La1 As2 6_545 . 6_546 82.6(3) ?
As1 La1 As2 6_545 . 6_556 136.6(2) ?
As1 La1 As4 6_545 . 1_545 82.22(13) ?
As1 La1 As4 6_545 . . 135.8(3) ?
As1 La1 As5 6_545 . . 137.07(13) ?
As1 La1 As5 6_545 . 2_555 80.7(3) ?
As1 La1 As2 6_555 . 6_546 136.6(2) ?
As1 La1 As2 6_555 . 6_556 82.6(3) ?
As1 La1 As4 6_555 . 1_545 135.8(3) ?
As1 La1 As4 6_555 . . 82.22(13) ?
As1 La1 As5 6_555 . . 137.07(13) ?
As1 La1 As5 6_555 . 2_555 80.7(3) ?
As2 La1 As2 6_546 . 6_556 82.7(3) ?
As2 La1 As4 6_546 . 1_545 80.16(13) ?
As2 La1 As4 6_546 . . 134.4(3) ?
As2 La1 As5 6_546 . . 78.6(3) ?
As2 La1 As5 6_546 . 2_555 135.11(14) ?
As2 La1 As4 6_556 . 1_545 134.4(3) ?
As2 La1 As4 6_556 . . 80.16(13) ?
As2 La1 As5 6_556 . . 78.6(3) ?
As2 La1 As5 6_556 . 2_555 135.11(14) ?
As4 La1 As4 1_545 . . 82.45(8) ?
As4 La1 As5 1_545 . . 56.79(11) ?
As4 La1 As5 1_545 . 2_555 56.48(12) ?
As4 La1 As5 . . . 56.79(11) ?
As4 La1 As5 . . 2_555 56.48(12) ?
As5 La1 As5 . . 2_555 86.0(2) ?
Cd1 La2 Cd2 . . . 61.7(2) ?
Cd1 La2 As1 . . 6_546 48.07(14) ?
Cd1 La2 As1 . . 6_556 48.07(14) ?
Cd1 La2 As3 . . 6_546 89.8(2) ?
Cd1 La2 As3 . . 6_556 89.8(2) ?
Cd1 La2 As5 . . 2_556 109.8(3) ?
Cd1 La2 As6 . . 6_546 132.7(2) ?
Cd1 La2 As6 . . 6_556 132.7(2) ?
Cd1 La2 As7 . . . 169.6(3) ?
Cd2 La2 As1 . . 6_546 90.2(2) ?
Cd2 La2 As1 . . 6_556 90.2(2) ?
Cd2 La2 As3 . . 6_546 48.05(14) ?
Cd2 La2 As3 . . 6_556 48.05(14) ?
Cd2 La2 As5 . . 2_556 171.5(3) ?
Cd2 La2 As6 . . 6_546 128.2(3) ?
Cd2 La2 As6 . . 6_556 128.2(3) ?
Cd2 La2 As7 . . . 107.9(3) ?
As1 La2 As1 6_546 . 6_556 80.9(3) ?
As1 La2 As3 6_546 . 6_546 81.3(3) ?
As1 La2 As3 6_546 . 6_556 134.2(2) ?
As1 La2 As5 6_546 . 2_556 83.3(3) ?
As1 La2 As6 6_546 . 6_546 84.61(17) ?
As1 La2 As6 6_546 . 6_556 138.9(4) ?
As1 La2 As7 6_546 . . 136.31(12) ?
As1 La2 As3 6_556 . 6_546 134.2(2) ?
As1 La2 As3 6_556 . 6_556 81.3(3) ?
As1 La2 As5 6_556 . 2_556 83.3(3) ?
As1 La2 As6 6_556 . 6_546 138.9(4) ?
As1 La2 As6 6_556 . 6_556 84.61(17) ?
As1 La2 As7 6_556 . . 136.31(12) ?
As3 La2 As3 6_546 . 6_556 81.5(3) ?
As3 La2 As5 6_546 . 2_556 135.56(13) ?
As3 La2 As6 6_546 . 6_546 80.3(2) ?
As3 La2 As6 6_546 . 6_556 133.2(4) ?
As3 La2 As7 6_546 . . 82.3(3) ?
As3 La2 As5 6_556 . 2_556 135.56(13) ?
As3 La2 As6 6_556 . 6_546 133.2(4) ?
As3 La2 As6 6_556 . 6_556 80.3(2) ?
As3 La2 As7 6_556 . . 82.3(3) ?
As5 La2 As6 2_556 . 6_546 56.81(18) ?
As5 La2 As6 2_556 . 6_556 56.81(18) ?
As5 La2 As7 2_556 . . 80.66(14) ?
As6 La2 As6 6_546 . 6_556 81.5(2) ?
As6 La2 As7 6_546 . . 52.76(13) ?
As6 La2 As7 6_556 . . 52.76(13) ?
As2 La3 As2 6_546 . 6_556 83.9(3) ?
As2 La3 As3 6_546 . 6_546 82.1(3) ?
As2 La3 As3 6_546 . 6_556 136.3(2) ?
As2 La3 As5 6_546 . . 82.1(3) ?
As2 La3 As6 6_546 . 5_445 82.52(19) ?
As2 La3 As6 6_546 . 5_455 139.1(4) ?
As2 La3 As7 6_546 . . 134.57(14) ?
As2 La3 As3 6_556 . 6_546 136.3(2) ?
As2 La3 As3 6_556 . 6_556 82.1(3) ?
As2 La3 As5 6_556 . . 82.1(3) ?
As2 La3 As6 6_556 . 5_445 139.1(4) ?
As2 La3 As6 6_556 . 5_455 82.52(19) ?
As2 La3 As7 6_556 . . 134.57(14) ?
As3 La3 As3 6_546 . 6_556 80.2(3) ?
As3 La3 As5 6_546 . . 135.85(13) ?
As3 La3 As6 6_546 . 5_445 79.27(18) ?
As3 La3 As6 6_546 . 5_455 131.9(4) ?
As3 La3 As7 6_546 . . 81.2(3) ?
As3 La3 As5 6_556 . . 135.85(13) ?
As3 La3 As6 6_556 . 5_445 131.9(4) ?
As3 La3 As6 6_556 . 5_455 79.27(18) ?
As3 La3 As7 6_556 . . 81.2(3) ?
As5 La3 As6 . . 5_445 57.94(17) ?
As5 La3 As6 . . 5_455 57.94(17) ?
As5 La3 As7 . . . 81.22(18) ?
As6 La3 As6 5_445 . 5_455 83.1(2) ?
As6 La3 As7 5_445 . . 52.96(16) ?
As6 La3 As7 5_455 . . 52.96(16) ?
La2 Cd1 As1 . . 6_546 59.0(3) ?
La2 Cd1 As1 . . 6_556 59.0(3) ?
La2 Cd1 As2 . . . 105.9(4) ?
As1 Cd1 As1 6_546 . 6_556 96.9(2) ?
As1 Cd1 As2 6_546 . . 122.9(4) ?
As1 Cd1 As2 6_556 . . 122.9(4) ?
La2 Cd2 As2 . . . 105.1(4) ?
La2 Cd2 As3 . . 6_546 58.4(3) ?
La2 Cd2 As3 . . 6_556 58.4(3) ?
As2 Cd2 As3 . . 6_546 122.0(4) ?
As2 Cd2 As3 . . 6_556 122.0(4) ?
As3 Cd2 As3 6_546 . 6_556 96.80(18) ?
La1 As1 La1 6_545 . 6_555 80.6(4) ?
La1 As1 La2 6_545 . 6_546 81.74(19) ?
La1 As1 La2 6_545 . 6_556 134.1(2) ?
La1 As1 Cd1 6_545 . 6_546 80.6(2) ?
La1 As1 Cd1 6_545 . 6_556 143.5(6) ?
La1 As1 La2 6_555 . 6_546 134.1(2) ?
La1 As1 La2 6_555 . 6_556 81.74(19) ?
La1 As1 Cd1 6_555 . 6_546 143.5(6) ?
La1 As1 Cd1 6_555 . 6_556 80.6(2) ?
La2 As1 La2 6_546 . 6_556 80.9(4) ?
La2 As1 Cd1 6_546 . 6_546 72.9(3) ?
La2 As1 Cd1 6_546 . 6_556 132.6(6) ?
La2 As1 Cd1 6_556 . 6_546 132.6(6) ?
La2 As1 Cd1 6_556 . 6_556 72.9(3) ?
Cd1 As1 Cd1 6_546 . 6_556 96.9(2) ?
La1 As2 La1 6_546 . 6_556 82.7(4) ?
La1 As2 La3 6_546 . 6_546 82.42(19) ?
La1 As2 La3 6_546 . 6_556 138.7(2) ?
La1 As2 Cd1 6_546 . . 78.2(4) ?
La1 As2 Cd2 6_546 . . 135.40(13) ?
La1 As2 La3 6_556 . 6_546 138.7(2) ?
La1 As2 La3 6_556 . 6_556 82.42(19) ?
La1 As2 Cd1 6_556 . . 78.2(4) ?
La1 As2 Cd2 6_556 . . 135.40(13) ?
La3 As2 La3 6_546 . 6_556 83.9(4) ?
La3 As2 Cd1 6_546 . . 135.07(13) ?
La3 As2 Cd2 6_546 . . 78.7(4) ?
La3 As2 Cd1 6_556 . . 135.07(13) ?
La3 As2 Cd2 6_556 . . 78.7(4) ?
Cd1 As2 Cd2 . . . 87.4(3) ?
La2 As3 La2 6_546 . 6_556 81.5(4) ?
La2 As3 La3 6_546 . 6_546 81.78(19) ?
La2 As3 La3 6_546 . 6_556 134.3(2) ?
La2 As3 Cd2 6_546 . 6_546 73.5(3) ?
La2 As3 Cd2 6_546 . 6_556 133.9(6) ?
La2 As3 La3 6_556 . 6_546 134.3(2) ?
La2 As3 La3 6_556 . 6_556 81.78(19) ?
La2 As3 Cd2 6_556 . 6_546 133.9(6) ?
La2 As3 Cd2 6_556 . 6_556 73.5(3) ?
La3 As3 La3 6_546 . 6_556 80.2(4) ?
La3 As3 Cd2 6_546 . 6_546 80.0(2) ?
La3 As3 Cd2 6_546 . 6_556 142.2(6) ?
La3 As3 Cd2 6_556 . 6_546 142.2(6) ?
La3 As3 Cd2 6_556 . 6_556 80.0(2) ?
Cd2 As3 Cd2 6_546 . 6_556 96.8(2) ?
La1 As4 La1 . . 1_565 82.45(6) ?
La1 As4 La1 . . 2_555 97.55(6) ?
La1 As4 La1 . . 2_565 180 ?
La1 As4 La1 1_565 . 2_555 180 ?
La1 As4 La1 1_565 . 2_565 97.55(6) ?
La1 As4 La1 2_555 . 2_565 82.45(6) ?
La1 As5 La1 . . 2_555 94.0(2) ?
La1 As5 La2 . . 2_556 176.6(3) ?
La1 As5 La3 . . . 82.2(3) ?
La1 As5 La2 2_555 . 2_556 82.6(3) ?
La1 As5 La3 2_555 . . 176.2(4) ?
La2 As5 La3 2_556 . . 101.2(3) ?
La2 As6 La2 6_546 . 6_556 81.5(3) ?
La2 As6 La3 6_546 . 5_545 97.21(7) ?
La2 As6 La3 6_546 . 5_555 172.7(3) ?
La2 As6 La3 6_556 . 5_545 172.7(3) ?
La2 As6 La3 6_556 . 5_555 97.21(7) ?
La3 As6 La3 5_545 . 5_555 83.1(3) ?
La2 As7 La2 . . 2_556 180 ?
La2 As7 La3 . . . 83.06(19) ?
La2 As7 La3 . . 2_556 96.94(19) ?
La2 As7 La3 2_556 . . 96.94(19) ?
La2 As7 La3 2_556 . 2_556 83.06(19) ?
La3 As7 La3 . . 2_556 180 ?

loop_
_geom_bond_atom_site_label_1
_geom_bond_atom_site_label_2
_geom_bond_site_symmetry_1
_geom_bond_site_symmetry_2
_geom_bond_distance
_geom_bond_publ_flag
La1 As1 . 6_545 3.164(13) ?
La1 As1 . 6_555 3.164(13) ?
La1 As2 . 6_546 3.096(13) ?
La1 As2 . 6_556 3.096(13) ?
La1 As4 . 1_545 3.105(3) ?
La1 As4 . . 3.105(3) ?
La1 As5 . . 3.179(11) ?
La1 As5 . 2_555 3.209(9) ?
La2 Cd1 . . 3.514(8) ?
La2 Cd2 . . 3.529(9) ?
La2 As1 . 6_546 3.153(13) ?
La2 As1 . 6_556 3.153(13) ?
La2 As3 . 6_546 3.135(13) ?
La2 As3 . 6_556 3.135(13) ?
La2 As5 . 2_556 3.050(11) ?
La2 As6 . 6_546 3.133(9) ?
La2 As6 . 6_556 3.133(9) ?
La2 As7 . . 3.103(7) ?
La3 As2 . 6_546 3.063(13) ?
La3 As2 . 6_556 3.063(13) ?
La3 As3 . 6_546 3.177(13) ?
La3 As3 . 6_556 3.177(13) ?
La3 As5 . . 2.987(9) ?
La3 As6 . 5_445 3.085(9) ?
La3 As6 . 5_455 3.085(9) ?
La3 As7 . . 3.129(7) ?
Cd1 As1 . 6_546 2.735(5) ?
Cd1 As1 . 6_556 2.735(5) ?
Cd1 As2 . . 2.605(15) ?
Cd2 As2 . . 2.623(15) ?
Cd2 As3 . 6_546 2.737(5) ?
Cd2 As3 . 6_556 2.737(5) ?

loop_
_twin_individual_id
_twin_individual_mass_fraction_refined
_twin_individual_twin_matrix_11
_twin_individual_twin_matrix_12
_twin_individual_twin_matrix_13
_twin_individual_twin_matrix_21
_twin_individual_twin_matrix_22
_twin_individual_twin_matrix_23
_twin_individual_twin_matrix_31
_twin_individual_twin_matrix_32
_twin_individual_twin_matrix_33
1 0.475(5) 1 0 0 0 1 0 0 0 1
2 0.525(5) -0.9999 0 0 -0.0048 -1.0006 0.0011 -0.663 0.0003 0.9998
